data_1571116
loop_
_publ_author_name
'Nikolova, Rositsa'
'Kostov-Kytin, Vladislav'
'Petrova, Nadia'
'Kossev, Krasimir'
'Titorenkova, Rositsa'
'Velyanova, Gergana'

_publ_section_title
;
 New Data on Crystal Phases in the System MgSO4--OC(NH2)2--H2O
;
_journal_issue 3
_journal_name_full Crystals
_journal_page_first 227
_journal_paper_doi 10.3390/cryst14030227
_journal_volume 14
_journal_year 2024
_chemical_formula_moiety 'C H10 Mg N2 O8 S'
_chemical_formula_sum 'C H10 Mg N2 O8 S'
_chemical_formula_weight 234.48
_space_group_crystal_system monoclinic
_space_group_IT_number 4
_space_group_name_Hall 'P 2yb'
_space_group_name_H-M_alt 'P 1 21 1'
_atom_sites_solution_hydrogens mixed
_atom_sites_solution_primary iterative
_audit_creation_date 2024-02-19
_audit_creation_method
;
Olex2 1.5
(compiled 2023.08.24 svn.re1ec1418 for OlexSys, GUI svn.r6817)
;
_cell_angle_alpha 90
_cell_angle_beta 94.291(8)
_cell_angle_gamma 90
_cell_formula_units_Z 2
_cell_length_a 5.2452(11)
_cell_length_b 7.7080(14)
_cell_length_c 10.230(2)
_cell_measurement_reflns_used 7598
_cell_measurement_temperature 290(2)
_cell_measurement_theta_max 26.40
_cell_measurement_theta_min 3.31
_cell_volume 412.44(14)
_computing_cell_refinement 'SAINT V8.40B (?, 2016)'
_computing_data_reduction 'SAINT V8.40B (?, 2016)'
_computing_molecular_graphics 'Olex2 1.5 (Dolomanov et al., 2009)'
_computing_publication_material 'Olex2 1.5 (Dolomanov et al., 2009)'
_computing_structure_refinement 'olex2.refine 1.5 (Bourhis et al., 2015)'
_computing_structure_solution 'olex2.solve 1.5 (Bourhis et al., 2015)'
_diffrn_ambient_temperature 290(2)
_diffrn_measured_fraction_theta_full 0.995
_diffrn_measured_fraction_theta_max 0.994
_diffrn_measurement_device_type 'Bruker APEX-II CCD'
_diffrn_measurement_method '\f and \w scans'
_diffrn_radiation_type MoK\a
_diffrn_radiation_wavelength 0.71073
_diffrn_reflns_av_R_equivalents 0.0608
_diffrn_reflns_av_unetI/netI 0.0508
_diffrn_reflns_Laue_measured_fraction_full 0.995
_diffrn_reflns_Laue_measured_fraction_max 0.994
_diffrn_reflns_limit_h_max 6
_diffrn_reflns_limit_h_min -6
_diffrn_reflns_limit_k_max 9
_diffrn_reflns_limit_k_min -9
_diffrn_reflns_limit_l_max 12
_diffrn_reflns_limit_l_min -12
_diffrn_reflns_number 6912
_diffrn_reflns_point_group_measured_fraction_full 0.993
_diffrn_reflns_point_group_measured_fraction_max 0.993
_diffrn_reflns_theta_full 25.242
_diffrn_reflns_theta_max 26.004
_diffrn_reflns_theta_min 3.313
_diffrn_source_current 1.4
_diffrn_source_power 0.07
_diffrn_source_voltage 50.0
_diffrn_standards_number 0
_exptl_absorpt_coefficient_mu 0.492
_exptl_absorpt_correction_T_max 0.7454
_exptl_absorpt_correction_T_min 0.4021
_exptl_absorpt_correction_type multi-scan
_exptl_absorpt_process_details
;
SADABS-2016/2 (Bruker,2016/2) was used for absorption correction.
wR2(int) was 0.1537 before and 0.1137 after correction.
The Ratio of minimum to maximum transmission is 0.5394.
The \l/2 correction factor is Not present.
;
_exptl_crystal_colour 'clear colourless'
_exptl_crystal_colour_lustre clear
_exptl_crystal_colour_primary colourless
_exptl_crystal_density_diffrn 1.888
_exptl_crystal_description block
_exptl_crystal_F_000 244
_exptl_crystal_size_max 0.03
_exptl_crystal_size_mid 0.03
_exptl_crystal_size_min 0.01
_refine_diff_density_max 0.372
_refine_diff_density_min -0.590
_refine_diff_density_rms 0.085
_refine_ls_abs_structure_details
;
 Flack x determined using 701 quotients [(I+)-(I-)]/[(I+)+(I-)]
 (Parsons, Flack and Wagner, Acta Cryst. B69 (2013) 249-259).
;
_refine_ls_abs_structure_Flack 0.17(6)
_refine_ls_extinction_method none
_refine_ls_goodness_of_fit_ref 0.914
_refine_ls_hydrogen_treatment constr
_refine_ls_matrix_type full
_refine_ls_number_parameters 118
_refine_ls_number_reflns 1618
_refine_ls_number_restraints 1
_refine_ls_restrained_S_all 0.914
_refine_ls_R_factor_all 0.0379
_refine_ls_R_factor_gt 0.0371
_refine_ls_shift/su_max 0.000
_refine_ls_shift/su_mean 0.000
_refine_ls_structure_factor_coef Fsqd
_refine_ls_weighting_details 'w=1/[\s^2^(Fo^2^)+(0.0797P)^2^+0.2361P] where P=(Fo^2^+2Fc^2^)/3'
_refine_ls_weighting_scheme calc
_refine_ls_wR_factor_gt 0.0994
_refine_ls_wR_factor_ref 0.1003
_reflns_Friedel_coverage 0.851
_reflns_Friedel_fraction_full 0.990
_reflns_Friedel_fraction_max 0.991
_reflns_number_gt 1580
_reflns_number_total 1618
_reflns_threshold_expression 'I > 2\s(I)'
_cod_data_source_file MgSO4_U_3H2O.cif
_cod_data_source_block shelx
_cod_original_cell_volume 412.43(14)
_cod_database_code 1571116
_shelx_shelxl_version_number 2018/3
_shelx_space_group_comment
;
The symmetry employed for this shelxl refinement is uniquely defined
by the following loop, which should always be used as a source of
symmetry information in preference to the above space-group names.
They are only intended as comments.
;
_olex2_refinement_description
;
1. Fixed Uiso
 At 1.2 times of:
  All N(H,H) groups, All O(H,H) groups
2.a Riding coordinates:
 O5(H5a,H5b), O6(H6a,H6b), O7(H7a,H7b)
2.b X=CH2 refined with riding coordinates:
 N1(H1a,H1b), N2(H2a,H2b)
;
_olex2_submission_special_instructions 'No special instructions were received'

loop_
_space_group_symop_operation_xyz
'x, y, z'
'-x, y+1/2, -z'

loop_
_atom_site_label
_atom_site_type_symbol
_atom_site_fract_x
_atom_site_fract_y
_atom_site_fract_z
_atom_site_U_iso_or_equiv
_atom_site_adp_type
_atom_site_occupancy
_atom_site_site_symmetry_order
_atom_site_calc_flag
_atom_site_refinement_flags_posn
_atom_site_refinement_flags_adp
_atom_site_refinement_flags_occupancy
_atom_site_disorder_assembly
_atom_site_disorder_group
C C 0.2470(9) 0.3235(6) 0.5518(4) 0.0248(9) Uani 1 1 d . . . . .
Mg Mg 0.4682(2) 0.35336(16) 0.84062(12) 0.0169(3) Uani 1 1 d . . . . .
N1 N 0.0761(10) 0.3925(7) 0.4638(4) 0.0457(12) Uani 1 1 d . . . . .
H1A H -0.050816 0.450762 0.489448 0.055 Uiso 1 1 calc R U . . .
H1B H 0.092613 0.378706 0.381476 0.055 Uiso 1 1 calc R U . . .
N2 N 0.4409(9) 0.2330(7) 0.5104(4) 0.0430(12) Uani 1 1 d . . . . .
H2A H 0.551844 0.187264 0.566259 0.052 Uiso 1 1 calc R U . . .
H2B H 0.455419 0.220097 0.427802 0.052 Uiso 1 1 calc R U . . .
O O 0.2227(5) 0.3437(5) 0.6727(3) 0.0264(7) Uani 1 1 d . . . . .
O1 O 0.3075(6) 0.5815(4) 0.8899(3) 0.0247(7) Uani 1 1 d . . . . .
O2 O -0.0145(5) 0.7903(4) 0.8220(3) 0.0264(7) Uani 1 1 d . . . . .
O3 O 0.3253(6) 0.8698(4) 0.9777(3) 0.0232(7) Uani 1 1 d . . . . .
O4 O 0.4101(6) 0.8224(4) 0.7537(3) 0.0291(8) Uani 1 1 d . . . . .
O5 O 0.7528(6) 0.4796(4) 0.7491(3) 0.0241(7) Uani 1 1 d . . . . .
H51 H 0.828994 0.588593 0.772119 0.029 Uiso 1 1 d R U . . .
H52 H 0.890394 0.420993 0.724619 0.029 Uiso 1 1 d R U . . .
O6 O 0.1901(6) 0.2073(4) 0.9257(3) 0.0226(7) Uani 1 1 d . . . . .
H61 H 0.220594 0.094673 0.953765 0.027 Uiso 1 1 d R U . . .
H62 H 0.133794 0.267373 0.984065 0.027 Uiso 1 1 d R U . . .
O7 O 0.6630(6) 0.1310(4) 0.7881(3) 0.0253(7) Uani 1 1 d . . . . .
H71 H 0.580382 0.022064 0.762796 0.030 Uiso 1 1 d R U . . .
H72 H 0.821182 0.149964 0.826696 0.030 Uiso 1 1 d R U . . .
S S 0.25924(16) 0.76408(12) 0.85868(8) 0.0157(3) Uani 1 1 d . . . . .

loop_
_atom_site_aniso_label
_atom_site_aniso_U_11
_atom_site_aniso_U_22
_atom_site_aniso_U_33
_atom_site_aniso_U_23
_atom_site_aniso_U_13
_atom_site_aniso_U_12
C 0.034(2) 0.028(2) 0.013(2) -0.0020(17) 0.0032(16) -0.0054(18)
Mg 0.0228(7) 0.0171(6) 0.0110(7) -0.0002(5) 0.0025(5) -0.0004(5)
N1 0.052(3) 0.066(3) 0.018(2) 0.000(2) -0.0055(18) 0.007(3)
N2 0.053(3) 0.058(3) 0.019(2) -0.006(2) 0.0082(19) 0.013(2)
O 0.0264(15) 0.0401(18) 0.0130(14) -0.0042(14) 0.0023(11) 0.0024(14)
O1 0.0360(15) 0.0176(15) 0.0208(15) -0.0021(12) 0.0048(12) 0.0043(13)
O2 0.0238(14) 0.0277(16) 0.0272(15) -0.0005(13) -0.0020(12) 0.0025(12)
O3 0.0361(16) 0.0194(15) 0.0133(14) -0.0047(11) -0.0025(12) 0.0030(12)
O4 0.0380(17) 0.0312(17) 0.0197(15) -0.0024(13) 0.0123(13) -0.0094(14)
O5 0.0260(16) 0.0240(15) 0.0233(15) -0.0003(13) 0.0081(12) -0.0040(13)
O6 0.0299(15) 0.0192(14) 0.0202(15) 0.0002(12) 0.0116(12) 0.0016(12)
O7 0.0305(16) 0.0210(15) 0.0248(17) -0.0035(13) 0.0040(12) 0.0021(12)
S 0.0211(5) 0.0162(4) 0.0102(4) -0.0012(4) 0.0023(3) 0.0004(4)

loop_
_atom_type_symbol
_atom_type_description
_atom_type_scat_dispersion_real
_atom_type_scat_dispersion_imag
_atom_type_scat_source
C C 0.0033 0.0016 'International Tables Vol C Tables 4.2.6.8 and 6.1.1.4'
H H 0.0000 0.0000 'International Tables Vol C Tables 4.2.6.8 and 6.1.1.4'
Mg Mg 0.0486 0.0363 'International Tables Vol C Tables 4.2.6.8 and 6.1.1.4'
N N 0.0061 0.0033 'International Tables Vol C Tables 4.2.6.8 and 6.1.1.4'
O O 0.0106 0.0060 'International Tables Vol C Tables 4.2.6.8 and 6.1.1.4'
S S 0.1246 0.1234 'International Tables Vol C Tables 4.2.6.8 and 6.1.1.4'

loop_
_geom_angle_atom_site_label_1
_geom_angle_atom_site_label_2
_geom_angle_atom_site_label_3
_geom_angle
_geom_angle_site_symmetry_1
_geom_angle_site_symmetry_3
_geom_angle_publ_flag
N2 C N1 119.2(4) . . ?
O C N1 120.0(5) . . ?
O C N2 120.8(4) . . ?
O Mg O3 172.78(14) . 2_647 ?
O Mg O5 93.81(13) . . ?
O Mg O6 85.17(14) . . ?
O Mg O7 92.47(13) . . ?
O1 Mg O 89.61(14) . . ?
O1 Mg O3 85.63(13) . 2_647 ?
O1 Mg O5 91.84(14) . . ?
O1 Mg O6 92.73(13) . . ?
O1 Mg O7 174.96(15) . . ?
O3 Mg O6 89.63(13) 2_647 . ?
O3 Mg O7 92.72(13) 2_647 . ?
O5 Mg O3 91.76(13) . 2_647 ?
O5 Mg O6 175.31(14) . . ?
O5 Mg O7 83.45(13) . . ?
O6 Mg O7 92.02(13) . . ?
C N1 H1A 120.0 . . ?
C N1 H1B 120.0 . . ?
H1A N1 H1B 120.0 . . ?
C N2 H2A 120.0 . . ?
C N2 H2B 120.0 . . ?
H2A N2 H2B 120.0 . . ?
C O Mg 135.7(3) . . ?
S O1 Mg 148.1(2) . . ?
S O3 Mg 140.56(18) . 2_657 ?
Mg O5 H51 127.4 . . ?
Mg O5 H52 120.7 . . ?
H51 O5 H52 100.4 . . ?
Mg O6 H61 121.8 . . ?
Mg O6 H62 107.3 . . ?
H61 O6 H62 111.4 . . ?
Mg O7 H71 124.2 . . ?
Mg O7 H72 101.9 . . ?
H71 O7 H72 129.3 . . ?
O1 S O2 109.76(19) . . ?
O1 S O3 108.86(17) . . ?
O2 S O3 107.29(18) . . ?
O4 S O1 111.4(2) . . ?
O4 S O2 110.15(19) . . ?
O4 S O3 109.28(19) . . ?

loop_
_geom_bond_atom_site_label_1
_geom_bond_atom_site_label_2
_geom_bond_distance
_geom_bond_site_symmetry_2
_geom_bond_publ_flag
C N1 1.332(6) . ?
C N2 1.328(7) . ?
C O 1.263(5) . ?
Mg O 2.070(3) . ?
Mg O1 2.030(3) . ?
Mg O3 2.083(3) 2_647 ?
Mg O5 2.064(3) . ?
Mg O6 2.084(3) . ?
Mg O7 2.087(3) . ?
N1 H1A 0.8600 . ?
N1 H1B 0.8600 . ?
N2 H2A 0.8600 . ?
N2 H2B 0.8600 . ?
O1 S 1.461(3) . ?
O2 S 1.471(3) . ?
O3 S 1.485(3) . ?
O4 S 1.452(3) . ?
O5 H51 0.9523 . ?
O5 H52 0.9026 . ?
O6 H61 0.9245 . ?
O6 H62 0.8272 . ?
O7 H71 0.9710 . ?
O7 H72 0.9035 . ?

loop_
_geom_torsion_atom_site_label_1
_geom_torsion_atom_site_label_2
_geom_torsion_atom_site_label_3
_geom_torsion_atom_site_label_4
_geom_torsion
_geom_torsion_site_symmetry_1
_geom_torsion_site_symmetry_2
_geom_torsion_site_symmetry_3
_geom_torsion_site_symmetry_4
_geom_torsion_publ_flag
Mg O1 S O2 111.8(4) . . . . ?
Mg O1 S O3 -131.1(4) . . . . ?
Mg O1 S O4 -10.5(5) . . . . ?
Mg O3 S O1 17.6(4) 2_657 . . . ?
Mg O3 S O2 136.3(3) 2_657 . . . ?
Mg O3 S O4 -104.3(3) 2_657 . . . ?
N1 C O Mg -151.9(4) . . . . ?
N2 C O Mg 28.5(7) . . . . ?
